data_1556037
loop_
_publ_author_name
'Zhang, Jingfang'
'Tang, Yuhai'
'Wei, Wen'
'Wu, Yong'
'Li, Yang'
'Zhang, Junjie'
'Zheng, Yuansuo'
'Xu, Silong'

_publ_section_title
;
 Organocatalytic Cloke-Wilson Rearrangement: DABCO-Catalyzed Ring
 Expansion of Cyclopropyl Ketones to 2,3-Dihydrofurans.
;
_journal_issue 12
_journal_name_full 'Organic letters'
_journal_page_first 3043
_journal_page_last 3046
_journal_paper_doi 10.1021/acs.orglett.7b00805
_journal_volume 19
_journal_year 2017
_chemical_absolute_configuration s
_chemical_formula_moiety 'C23 H18 O2'
_chemical_formula_sum 'C23 H18 O2'
_chemical_formula_weight 326.37
_space_group_IT_number 4
_space_group_name_Hall 'P 2yb'
_space_group_name_H-M_alt 'P 1 21 1'
_symmetry_cell_setting monoclinic
_symmetry_space_group_name_H-M 'P 1 21 1'
_atom_sites_solution_hydrogens geom
_atom_sites_solution_primary direct
_atom_sites_solution_secondary difmap
_audit_creation_method SHELXL-97
_cell_angle_alpha 90.00
_cell_angle_beta 96.951(2)
_cell_angle_gamma 90.00
_cell_formula_units_Z 2
_cell_length_a 6.0965(3)
_cell_length_b 7.8294(3)
_cell_length_c 17.9271(8)
_cell_measurement_reflns_used 5399
_cell_measurement_temperature 153(2)
_cell_measurement_theta_max 26.34
_cell_measurement_theta_min 2.84
_cell_volume 849.41(7)
_computing_cell_refinement 'Bruker SMART'
_computing_data_collection 'Bruker SMART'
_computing_data_reduction 'Bruker SAINT'
_computing_molecular_graphics 'Bruker SHELXTL'
_computing_publication_material 'Bruker SHELXTL'
_computing_structure_refinement 'SHELXL-97 (Sheldrick, 2008)'
_computing_structure_solution 'SHELXS-97 (Sheldrick, 2008)'
_diffrn_ambient_temperature 153(2)
_diffrn_measured_fraction_theta_full 0.994
_diffrn_measured_fraction_theta_max 0.994
_diffrn_measurement_device_type 'CCD area detector'
_diffrn_measurement_method 'phi and omega scans'
_diffrn_radiation_monochromator graphite
_diffrn_radiation_source 'fine-focus sealed tube'
_diffrn_radiation_type MoK\a
_diffrn_radiation_wavelength 0.71073
_diffrn_reflns_av_R_equivalents 0.0630
_diffrn_reflns_av_sigmaI/netI 0.0724
_diffrn_reflns_limit_h_max 7
_diffrn_reflns_limit_h_min -7
_diffrn_reflns_limit_k_max 9
_diffrn_reflns_limit_k_min -9
_diffrn_reflns_limit_l_max 21
_diffrn_reflns_limit_l_min -22
_diffrn_reflns_number 9040
_diffrn_reflns_theta_full 26.41
_diffrn_reflns_theta_max 26.41
_diffrn_reflns_theta_min 3.37
_exptl_absorpt_coefficient_mu 0.080
_exptl_absorpt_correction_T_max 0.9841
_exptl_absorpt_correction_T_min 0.9818
_exptl_absorpt_correction_type multi-scan
_exptl_crystal_colour COLORLESS
_exptl_crystal_density_diffrn 1.276
_exptl_crystal_density_meas 1.276
_exptl_crystal_density_method 'not measured'
_exptl_crystal_description LUMP
_exptl_crystal_F_000 344
_exptl_crystal_size_max 0.23
_exptl_crystal_size_mid 0.21
_exptl_crystal_size_min 0.20
_refine_diff_density_max 0.289
_refine_diff_density_min -0.376
_refine_diff_density_rms 0.090
_refine_ls_abs_structure_details 'Flack H D (1983), Acta Cryst. A39, 876-881'
_refine_ls_abs_structure_Flack 0.0(17)
_refine_ls_extinction_coef 0.167(18)
_refine_ls_extinction_expression Fc^*^=kFc[1+0.001xFc^2^\l^3^/sin(2\q)]^-1/4^
_refine_ls_extinction_method SHELXL
_refine_ls_goodness_of_fit_ref 1.054
_refine_ls_hydrogen_treatment constr
_refine_ls_matrix_type full
_refine_ls_number_parameters 227
_refine_ls_number_reflns 3443
_refine_ls_number_restraints 1
_refine_ls_restrained_S_all 1.054
_refine_ls_R_factor_all 0.0649
_refine_ls_R_factor_gt 0.0523
_refine_ls_shift/su_max 0.000
_refine_ls_shift/su_mean 0.000
_refine_ls_structure_factor_coef Fsqd
_refine_ls_weighting_details 'calc w=1/[\s^2^(Fo^2^)+(0.0621P)^2^+0.4883P] where P=(Fo^2^+2Fc^2^)/3'
_refine_ls_weighting_scheme calc
_refine_ls_wR_factor_gt 0.1331
_refine_ls_wR_factor_ref 0.1389
_reflns_number_gt 3124
_reflns_number_total 3443
_reflns_threshold_expression >2sigma(I)
_cod_data_source_file ol7b00805_si_002.cif
_cod_data_source_block ljj_20161229_0m
_cod_depositor_comments
;
The following automatic conversions were performed:

data item '_exptl_absorpt_correction_type' value 'MULTI-SCAN' was
changed to 'multi-scan' in accordance with the
/home/saulius/struct/COD-crude-data/automatic-downloads/DataCite-retrospective/ACS/depositions/lib/dictionaries/cif_core.dic
dictionary named 'cif_core.dic' version 2.4.2 last updated on
2011-04-26.

data item '_refine_ls_hydrogen_treatment' value 'CONSTR' was changed
to 'constr' in accordance with the
/home/saulius/struct/COD-crude-data/automatic-downloads/DataCite-retrospective/ACS/depositions/lib/dictionaries/cif_core.dic
dictionary named 'cif_core.dic' version 2.4.2 last updated on
2011-04-26.

data item '_symmetry_cell_setting' value 'Monoclinic' was changed to
'monoclinic' in accordance with the
/home/saulius/struct/COD-crude-data/automatic-downloads/DataCite-retrospective/ACS/depositions/lib/dictionaries/cif_core.dic
dictionary named 'cif_core.dic' version 2.4.2 last updated on
2011-04-26.

Automatic conversion script
Id: cif_fix_values 6909 2019-04-08 15:41:33Z antanas 
;
_cod_original_sg_symbol_H-M P2(1)
_cod_database_code 1556037

loop_
_symmetry_equiv_pos_as_xyz
'x, y, z'
'-x, y+1/2, -z'

loop_
_atom_site_label
_atom_site_type_symbol
_atom_site_fract_x
_atom_site_fract_y
_atom_site_fract_z
_atom_site_U_iso_or_equiv
_atom_site_adp_type
_atom_site_occupancy
_atom_site_symmetry_multiplicity
_atom_site_calc_flag
_atom_site_refinement_flags
O2 O 0.5374(3) 1.1418(3) 0.28894(10) 0.0325(5) Uani 1 1 d .
C2 C 0.1532(4) 1.1754(4) 0.17504(13) 0.0265(6) Uani 1 1 d .
H2A H 0.2512 1.1502 0.1363 0.032 Uiso 1 1 calc R
H2B H 0.1786 1.2942 0.1930 0.032 Uiso 1 1 calc R
O1 O -0.1248(3) 0.9644(2) 0.16596(9) 0.0243(4) Uani 1 1 d .
C7 C 0.1563(4) 0.9937(3) 0.40775(14) 0.0244(5) Uani 1 1 d .
H7 H 0.0287 1.0448 0.3811 0.029 Uiso 1 1 calc R
C5 C 0.3692(4) 1.0617(3) 0.29922(14) 0.0208(5) Uani 1 1 d .
C8 C 0.1471(4) 0.9274(4) 0.47944(15) 0.0298(6) Uani 1 1 d .
H8 H 0.0155 0.9370 0.5026 0.036 Uiso 1 1 calc R
C3 C 0.0266(4) 0.9275(3) 0.22580(12) 0.0203(5) Uani 1 1 d .
C11 C 0.5374(4) 0.9085(4) 0.41383(14) 0.0251(5) Uani 1 1 d .
H11 H 0.6723 0.9051 0.3923 0.030 Uiso 1 1 calc R
C4 C 0.1859(4) 1.0480(3) 0.23946(13) 0.0210(5) Uani 1 1 d .
C9 C 0.3315(5) 0.8475(4) 0.51653(15) 0.0334(7) Uani 1 1 d .
H9 H 0.3247 0.7997 0.5649 0.040 Uiso 1 1 calc R
C10 C 0.5253(5) 0.8364(4) 0.48407(15) 0.0307(6) Uani 1 1 d .
H10 H 0.6500 0.7797 0.5097 0.037 Uiso 1 1 calc R
C1 C -0.0895(5) 1.1445(3) 0.14567(14) 0.0268(6) Uani 1 1 d .
H1 H -0.1835 1.2191 0.1741 0.032 Uiso 1 1 calc R
C6 C 0.3518(4) 0.9856(3) 0.37492(13) 0.0195(5) Uani 1 1 d .
C23 C 0.1691(4) 0.6602(3) 0.29201(13) 0.0209(5) Uani 1 1 d .
H23 H 0.3150 0.7048 0.2961 0.025 Uiso 1 1 calc R
C18 C -0.0059(4) 0.7571(3) 0.25830(12) 0.0185(5) Uani 1 1 d .
C22 C 0.1330(4) 0.4989(3) 0.31970(15) 0.0269(6) Uani 1 1 d .
H22 H 0.2533 0.4345 0.3438 0.032 Uiso 1 1 calc R
C20 C -0.2536(4) 0.5255(4) 0.27791(16) 0.0299(6) Uani 1 1 d .
H20 H -0.3984 0.4786 0.2723 0.036 Uiso 1 1 calc R
C19 C -0.2185(4) 0.6887(4) 0.25166(15) 0.0258(6) Uani 1 1 d .
H19 H -0.3400 0.7541 0.2290 0.031 Uiso 1 1 calc R
C13 C -0.0432(5) 1.0948(4) 0.00946(16) 0.0330(6) Uani 1 1 d .
H13 H 0.0885 1.0330 0.0251 0.040 Uiso 1 1 calc R
C21 C -0.0786(4) 0.4313(4) 0.31219(15) 0.0287(6) Uani 1 1 d .
H21 H -0.1031 0.3200 0.3307 0.034 Uiso 1 1 calc R
C17 C -0.3557(4) 1.2542(4) 0.03966(17) 0.0334(6) Uani 1 1 d .
H17 H -0.4386 1.3029 0.0759 0.040 Uiso 1 1 calc R
C12 C -0.1615(4) 1.1655(3) 0.06309(14) 0.0245(5) Uani 1 1 d .
C15 C -0.3061(5) 1.1996(5) -0.08868(17) 0.0421(8) Uani 1 1 d .
H15 H -0.3556 1.2105 -0.1408 0.051 Uiso 1 1 calc R
C14 C -0.1131(5) 1.1124(4) -0.06609(17) 0.0396(7) Uani 1 1 d .
H14 H -0.0291 1.0649 -0.1023 0.048 Uiso 1 1 calc R
C16 C -0.4291(5) 1.2718(5) -0.03664(18) 0.0422(8) Uani 1 1 d .
H16 H -0.5614 1.3323 -0.0527 0.051 Uiso 1 1 calc R

loop_
_atom_site_aniso_label
_atom_site_aniso_U_11
_atom_site_aniso_U_22
_atom_site_aniso_U_33
_atom_site_aniso_U_23
_atom_site_aniso_U_13
_atom_site_aniso_U_12
O2 0.0293(10) 0.0375(12) 0.0307(10) 0.0058(9) 0.0027(8) -0.0159(9)
C2 0.0345(14) 0.0252(13) 0.0186(12) 0.0037(11) -0.0017(10) -0.0084(12)
O1 0.0267(9) 0.0240(10) 0.0209(8) 0.0047(7) -0.0035(7) -0.0039(7)
C7 0.0249(12) 0.0233(13) 0.0246(12) -0.0010(10) 0.0012(10) -0.0010(10)
C5 0.0220(11) 0.0176(12) 0.0225(12) 0.0010(9) 0.0013(9) -0.0050(10)
C8 0.0276(12) 0.0374(15) 0.0254(12) 0.0014(12) 0.0064(10) -0.0034(12)
C3 0.0212(11) 0.0230(12) 0.0165(10) -0.0020(10) 0.0009(9) -0.0014(10)
C11 0.0212(11) 0.0317(14) 0.0220(12) -0.0004(11) 0.0010(9) -0.0034(11)
C4 0.0258(12) 0.0192(11) 0.0181(11) 0.0022(9) 0.0027(9) -0.0034(10)
C9 0.0404(16) 0.0368(16) 0.0229(13) 0.0090(12) 0.0037(11) -0.0017(13)
C10 0.0309(14) 0.0332(15) 0.0258(14) 0.0047(12) -0.0049(11) 0.0046(12)
C1 0.0373(14) 0.0205(13) 0.0233(12) 0.0021(10) 0.0068(10) 0.0008(11)
C6 0.0225(11) 0.0182(11) 0.0173(11) -0.0010(9) 0.0003(9) -0.0060(10)
C23 0.0190(11) 0.0196(12) 0.0244(12) -0.0062(10) 0.0034(9) -0.0022(10)
C18 0.0244(11) 0.0185(12) 0.0127(10) -0.0007(9) 0.0025(9) -0.0045(10)
C22 0.0304(13) 0.0213(13) 0.0286(13) 0.0008(10) 0.0026(10) 0.0055(11)
C20 0.0238(13) 0.0238(14) 0.0434(16) -0.0008(12) 0.0099(12) -0.0064(11)
C19 0.0198(11) 0.0253(14) 0.0319(13) 0.0041(11) 0.0014(10) -0.0001(10)
C13 0.0400(16) 0.0295(14) 0.0282(14) 0.0014(12) -0.0009(12) 0.0054(13)
C21 0.0372(14) 0.0186(13) 0.0329(13) 0.0027(11) 0.0153(11) -0.0010(11)
C17 0.0288(13) 0.0336(15) 0.0381(15) 0.0096(13) 0.0055(11) -0.0020(12)
C12 0.0279(12) 0.0209(12) 0.0238(12) 0.0068(10) -0.0005(10) -0.0031(11)
C15 0.0463(17) 0.052(2) 0.0247(14) 0.0104(14) -0.0104(13) -0.0139(16)
C14 0.0485(18) 0.0421(18) 0.0277(14) 0.0010(13) 0.0028(13) 0.0006(15)
C16 0.0277(14) 0.0492(19) 0.0462(19) 0.0218(16) -0.0093(13) -0.0001(14)

loop_
_atom_type_symbol
_atom_type_description
_atom_type_scat_dispersion_real
_atom_type_scat_dispersion_imag
_atom_type_scat_source
C C 0.0033 0.0016 'International Tables Vol C Tables 4.2.6.8 and 6.1.1.4'
H H 0.0000 0.0000 'International Tables Vol C Tables 4.2.6.8 and 6.1.1.4'
O O 0.0106 0.0060 'International Tables Vol C Tables 4.2.6.8 and 6.1.1.4'

loop_
_geom_angle_atom_site_label_1
_geom_angle_atom_site_label_2
_geom_angle_atom_site_label_3
_geom_angle
C4 C2 C1 101.0(2)
C4 C2 H2A 111.6
C1 C2 H2A 111.6
C4 C2 H2B 111.6
C1 C2 H2B 111.6
H2A C2 H2B 109.4
C3 O1 C1 106.96(19)
C6 C7 C8 120.3(2)
C6 C7 H7 119.8
C8 C7 H7 119.8
O2 C5 C4 120.3(2)
O2 C5 C6 119.2(2)
C4 C5 C6 120.4(2)
C9 C8 C7 119.4(2)
C9 C8 H8 120.3
C7 C8 H8 120.3
C4 C3 O1 113.5(2)
C4 C3 C18 133.2(2)
O1 C3 C18 113.1(2)
C10 C11 C6 120.0(2)
C10 C11 H11 120.0
C6 C11 H11 120.0
C3 C4 C5 130.8(2)
C3 C4 C2 107.1(2)
C5 C4 C2 122.0(2)
C10 C9 C8 120.8(2)
C10 C9 H9 119.6
C8 C9 H9 119.6
C9 C10 C11 119.9(2)
C9 C10 H10 120.1
C11 C10 H10 120.1
O1 C1 C12 108.2(2)
O1 C1 C2 103.3(2)
C12 C1 C2 118.5(2)
O1 C1 H1 108.8
C12 C1 H1 108.8
C2 C1 H1 108.8
C7 C6 C11 119.5(2)
C7 C6 C5 121.5(2)
C11 C6 C5 118.9(2)
C22 C23 C18 120.5(2)
C22 C23 H23 119.7
C18 C23 H23 119.7
C23 C18 C19 119.0(2)
C23 C18 C3 122.2(2)
C19 C18 C3 118.7(2)
C23 C22 C21 120.0(2)
C23 C22 H22 120.0
C21 C22 H22 120.0
C21 C20 C19 120.1(2)
C21 C20 H20 120.0
C19 C20 H20 120.0
C20 C19 C18 120.3(2)
C20 C19 H19 119.8
C18 C19 H19 119.8
C14 C13 C12 121.2(3)
C14 C13 H13 119.4
C12 C13 H13 119.4
C20 C21 C22 120.0(2)
C20 C21 H21 120.0
C22 C21 H21 120.0
C12 C17 C16 120.4(3)
C12 C17 H17 119.8
C16 C17 H17 119.8
C13 C12 C17 119.0(2)
C13 C12 C1 121.7(2)
C17 C12 C1 119.2(2)
C14 C15 C16 121.1(3)
C14 C15 H15 119.5
C16 C15 H15 119.5
C13 C14 C15 119.4(3)
C13 C14 H14 120.3
C15 C14 H14 120.3
C15 C16 C17 119.0(3)
C15 C16 H16 120.5
C17 C16 H16 120.5

loop_
_geom_bond_atom_site_label_1
_geom_bond_atom_site_label_2
_geom_bond_distance
O2 C5 1.235(3)
C2 C4 1.521(3)
C2 C1 1.529(4)
C2 H2A 0.9900
C2 H2B 0.9900
O1 C3 1.359(3)
O1 C1 1.479(3)
C7 C6 1.393(3)
C7 C8 1.394(4)
C7 H7 0.9500
C5 C4 1.455(3)
C5 C6 1.498(3)
C8 C9 1.384(4)
C8 H8 0.9500
C3 C4 1.355(3)
C3 C18 1.478(3)
C11 C10 1.390(4)
C11 C6 1.393(3)
C11 H11 0.9500
C9 C10 1.381(4)
C9 H9 0.9500
C10 H10 0.9500
C1 C12 1.501(3)
C1 H1 1.0000
C23 C22 1.384(4)
C23 C18 1.387(3)
C23 H23 0.9500
C18 C19 1.395(3)
C22 C21 1.386(4)
C22 H22 0.9500
C20 C21 1.379(4)
C20 C19 1.387(4)
C20 H20 0.9500
C19 H19 0.9500
C13 C14 1.377(4)
C13 C12 1.385(4)
C13 H13 0.9500
C21 H21 0.9500
C17 C12 1.393(4)
C17 C16 1.394(4)
C17 H17 0.9500
C15 C14 1.378(5)
C15 C16 1.386(5)
C15 H15 0.9500
C14 H14 0.9500
C16 H16 0.9500

loop_
_geom_torsion_atom_site_label_1
_geom_torsion_atom_site_label_2
_geom_torsion_atom_site_label_3
_geom_torsion_atom_site_label_4
_geom_torsion
C6 C7 C8 C9 -2.5(4)
C1 O1 C3 C4 -12.0(3)
C1 O1 C3 C18 173.07(19)
O1 C3 C4 C5 176.6(2)
C18 C3 C4 C5 -9.7(5)
O1 C3 C4 C2 -7.0(3)
C18 C3 C4 C2 166.7(2)
O2 C5 C4 C3 153.9(3)
C6 C5 C4 C3 -28.9(4)
O2 C5 C4 C2 -22.0(4)
C6 C5 C4 C2 155.2(2)
C1 C2 C4 C3 21.8(3)
C1 C2 C4 C5 -161.4(2)
C7 C8 C9 C10 1.5(4)
C8 C9 C10 C11 1.0(4)
C6 C11 C10 C9 -2.6(4)
C3 O1 C1 C12 151.7(2)
C3 O1 C1 C2 25.2(2)
C4 C2 C1 O1 -27.6(2)
C4 C2 C1 C12 -147.3(2)
C8 C7 C6 C11 0.9(4)
C8 C7 C6 C5 -177.6(2)
C10 C11 C6 C7 1.7(4)
C10 C11 C6 C5 -179.8(3)
O2 C5 C6 C7 138.0(3)
C4 C5 C6 C7 -39.2(3)
O2 C5 C6 C11 -40.5(3)
C4 C5 C6 C11 142.3(3)
C22 C23 C18 C19 -1.0(3)
C22 C23 C18 C3 -177.9(2)
C4 C3 C18 C23 -25.1(4)
O1 C3 C18 C23 148.6(2)
C4 C3 C18 C19 158.0(3)
O1 C3 C18 C19 -28.3(3)
C18 C23 C22 C21 1.6(4)
C21 C20 C19 C18 1.3(4)
C23 C18 C19 C20 -0.5(4)
C3 C18 C19 C20 176.6(2)
C19 C20 C21 C22 -0.7(4)
C23 C22 C21 C20 -0.7(4)
C14 C13 C12 C17 0.7(4)
C14 C13 C12 C1 178.8(3)
C16 C17 C12 C13 -0.2(4)
C16 C17 C12 C1 -178.4(3)
O1 C1 C12 C13 -70.3(3)
C2 C1 C12 C13 46.7(4)
O1 C1 C12 C17 107.8(3)
C2 C1 C12 C17 -135.2(3)
C12 C13 C14 C15 -1.1(5)
C16 C15 C14 C13 0.9(5)
C14 C15 C16 C17 -0.4(5)
C12 C17 C16 C15 0.1(5)
